data_7126321
loop_
_publ_author_name
'Hsueh, Fang-Che'
'Tsai, Chi-You'
'Lai, Chien-Chen'
'Liu, Yi-Hung'
'Peng, Shie-Ming'
'Chiu, Sheng-Hsien'

_publ_section_title
;
 Interlocking increases the persistence of N-heterocyclic carbenes in
 solution.
;
_journal_issue 35
_journal_name_full 'Chemical communications (Cambridge, England)'
_journal_page_first 4773
_journal_page_last 4776
_journal_paper_doi 10.1039/d0cc01183e
_journal_volume 56
_journal_year 2020
_chemical_formula_sum 'C94.5 H99 B Cl2 F24 N4 O3.5'
_chemical_formula_weight 1884.48
_space_group_crystal_system monoclinic
_space_group_IT_number 14
_space_group_name_Hall '-P 2yn'
_space_group_name_H-M_alt 'P 1 21/n 1'
_atom_sites_solution_hydrogens mixed
_audit_creation_method SHELXL-2018/3
_audit_update_record
;
2019-11-28 deposited with the CCDC.	2020-03-18 downloaded from the CCDC.
;
_cell_angle_alpha 90
_cell_angle_beta 103.7460(10)
_cell_angle_gamma 90
_cell_formula_units_Z 4
_cell_length_a 16.4668(2)
_cell_length_b 21.1135(3)
_cell_length_c 27.6864(3)
_cell_measurement_reflns_used 15301
_cell_measurement_temperature 100(2)
_cell_measurement_theta_max 77.4780
_cell_measurement_theta_min 3.4600
_cell_volume 9350.1(2)
_computing_cell_refinement 'CrysAlisPro 1.171.39.46 (Rigaku OD, 2018)'
_computing_data_collection 'CrysAlisPro 1.171.39.46 (Rigaku OD, 2018)'
_computing_data_reduction 'CrysAlisPro 1.171.39.46 (Rigaku OD, 2018)'
_computing_structure_refinement 'SHELXL-2018/3 (Sheldrick, 2018)'
_diffrn_ambient_temperature 100(2)
_diffrn_detector_area_resol_mean 10.2496
_diffrn_measured_fraction_theta_full 0.999
_diffrn_measured_fraction_theta_max 0.999
_diffrn_measurement_device_type 'Xcalibur, Atlas, Gemini'
_diffrn_measurement_method '\w scans'
_diffrn_radiation_type CuK\a
_diffrn_radiation_wavelength 1.54178
_diffrn_reflns_av_R_equivalents 0.0326
_diffrn_reflns_av_unetI/netI 0.0399
_diffrn_reflns_Laue_measured_fraction_full 0.999
_diffrn_reflns_Laue_measured_fraction_max 0.999
_diffrn_reflns_limit_h_max 19
_diffrn_reflns_limit_h_min -19
_diffrn_reflns_limit_k_max 25
_diffrn_reflns_limit_k_min -17
_diffrn_reflns_limit_l_max 30
_diffrn_reflns_limit_l_min -33
_diffrn_reflns_number 42844
_diffrn_reflns_point_group_measured_fraction_full 0.999
_diffrn_reflns_point_group_measured_fraction_max 0.999
_diffrn_reflns_theta_full 67.679
_diffrn_reflns_theta_max 67.999
_diffrn_reflns_theta_min 3.466
_diffrn_source 'fine-focus sealed X-ray tube'
_exptl_absorpt_coefficient_mu 1.488
_exptl_absorpt_correction_T_max 1.00000
_exptl_absorpt_correction_T_min 0.81797
_exptl_absorpt_correction_type multi-scan
_exptl_absorpt_process_details
; 
CrysAlisPro 1.171.39.46 (Rigaku Oxford Diffraction, 2018) 
Empirical absorption correction using spherical harmonics, 
 implemented in SCALE3 ABSPACK scaling algorithm. 
;
_exptl_crystal_density_diffrn 1.339
_exptl_crystal_description plate
_exptl_crystal_F_000 3908
_exptl_crystal_size_max 0.25
_exptl_crystal_size_mid 0.15
_exptl_crystal_size_min 0.10
_refine_diff_density_max 1.143
_refine_diff_density_min -0.773
_refine_diff_density_rms 0.071
_refine_ls_extinction_method none
_refine_ls_goodness_of_fit_ref 1.014
_refine_ls_hydrogen_treatment constr
_refine_ls_matrix_type full
_refine_ls_number_parameters 1262
_refine_ls_number_reflns 17028
_refine_ls_number_restraints 306
_refine_ls_restrained_S_all 1.050
_refine_ls_R_factor_all 0.0856
_refine_ls_R_factor_gt 0.0709
_refine_ls_shift/su_max 0.001
_refine_ls_shift/su_mean 0.000
_refine_ls_structure_factor_coef Fsqd
_refine_ls_weighting_details 'w=1/[\s^2^(Fo^2^)+(0.1243P)^2^+8.3906P] where P=(Fo^2^+2Fc^2^)/3'
_refine_ls_weighting_scheme calc
_refine_ls_wR_factor_gt 0.1948
_refine_ls_wR_factor_ref 0.2124
_reflns_Friedel_coverage 0.000
_reflns_number_gt 13640
_reflns_number_total 17028
_reflns_threshold_expression 'I > 2\s(I)'
_cod_data_source_file d0cc01183e2.cif
_cod_data_source_block ic19216
_cod_depositor_comments 'Adding full bibliography for 7126320--7126323.cif.'
_cod_original_sg_symbol_H-M 'P 21/n'
_cod_original_formula_sum 'C94.50 H99 B Cl2 F24 N4 O3.50'
_cod_database_code 7126321
_shelx_shelxl_version_number 2018/3
_shelx_space_group_comment
; 
The symmetry employed for this shelxl refinement is uniquely defined 
by the following loop, which should always be used as a source of 
symmetry information in preference to the above space-group names. 
They are only intended as comments. 
;

loop_
_space_group_symop_operation_xyz
'x, y, z'
'-x+1/2, y+1/2, -z+1/2'
'-x, -y, -z'
'x-1/2, -y-1/2, z-1/2'

loop_
_atom_site_label
_atom_site_type_symbol
_atom_site_fract_x
_atom_site_fract_y
_atom_site_fract_z
_atom_site_U_iso_or_equiv
_atom_site_adp_type
_atom_site_occupancy
_atom_site_site_symmetry_order
_atom_site_calc_flag
_atom_site_refinement_flags_posn
_atom_site_refinement_flags_adp
_atom_site_refinement_flags_occupancy
_atom_site_disorder_assembly
_atom_site_disorder_group
O1 O 0.82832(12) 0.79263(9) 0.28889(7) 0.0331(4) Uani 1 1 d . . . . .
O2 O 0.89458(11) 0.91141(9) 0.33839(7) 0.0305(4) Uani 1 1 d . . . . .
O3 O 0.79029(11) 1.01111(9) 0.34139(7) 0.0313(4) Uani 1 1 d . . . . .
N1 N 0.41997(15) 0.67580(11) 0.20408(9) 0.0345(5) Uani 1 1 d . . . . .
N2 N 0.35709(15) 1.00179(12) 0.22634(10) 0.0390(6) Uani 1 1 d . . . . .
C1 C 0.33726(16) 0.84315(13) 0.19556(11) 0.0302(5) Uani 1 1 d . . . . .
H1A H 0.326310 0.850495 0.160760 0.036 Uiso 1 1 calc R U . . .
C2 C 0.31951(16) 0.89020(14) 0.22623(11) 0.0343(6) Uani 1 1 d . . . . .
C3 C 0.33404(18) 0.87830(15) 0.27738(12) 0.0385(6) Uani 1 1 d . . . . .
H3A H 0.322712 0.910237 0.299041 0.046 Uiso 1 1 calc R U . . .
C4 C 0.36477(19) 0.82028(15) 0.29637(11) 0.0386(6) Uani 1 1 d . . . . .
H4A H 0.373102 0.812281 0.330969 0.046 Uiso 1 1 calc R U . . .
C5 C 0.38365(17) 0.77350(14) 0.26553(11) 0.0339(6) Uani 1 1 d . . . . .
H5A H 0.405093 0.733870 0.279073 0.041 Uiso 1 1 calc R U . . .
C6 C 0.37110(16) 0.78473(13) 0.21470(10) 0.0285(5) Uani 1 1 d . . . . .
C7 C 0.39948(18) 0.73750(13) 0.18106(10) 0.0326(6) Uani 1 1 d . . . . .
H7A H 0.354631 0.732293 0.150401 0.039 Uiso 1 1 calc R U . . .
H7B H 0.449295 0.754575 0.171339 0.039 Uiso 1 1 calc R U . . .
C8 C 0.3449(2) 0.63760(16) 0.19824(17) 0.0542(9) Uani 1 1 d . . . . .
H8A H 0.359447 0.596184 0.213884 0.081 Uiso 1 1 calc R U . . .
H8B H 0.305234 0.659043 0.214116 0.081 Uiso 1 1 calc R U . . .
H8C H 0.319244 0.631793 0.162769 0.081 Uiso 1 1 calc R U . . .
C9 C 0.48377(18) 0.64292(13) 0.18487(12) 0.0372(6) Uani 1 1 d . . . . .
H9A H 0.466596 0.642035 0.148092 0.045 Uiso 1 1 calc R U . . .
H9B H 0.488204 0.598594 0.196865 0.045 Uiso 1 1 calc R U . . .
C10 C 0.56844(18) 0.67458(12) 0.20097(11) 0.0329(6) Uani 1 1 d . . . . .
C11 C 0.60479(19) 0.70465(13) 0.16660(11) 0.0356(6) Uani 1 1 d . . . . .
H11A H 0.575453 0.705898 0.132637 0.043 Uiso 1 1 calc R U . . .
C12 C 0.68260(19) 0.73271(13) 0.18082(11) 0.0349(6) Uani 1 1 d . . . . .
H12A H 0.705827 0.753409 0.156750 0.042 Uiso 1 1 calc R U . . .
C13 C 0.72714(18) 0.73075(13) 0.23035(11) 0.0328(6) Uani 1 1 d . . . . .
C14 C 0.69059(18) 0.70182(14) 0.26513(10) 0.0339(6) Uani 1 1 d . . . . .
H14A H 0.719824 0.700819 0.299119 0.041 Uiso 1 1 calc R U . . .
C15 C 0.61217(18) 0.67448(13) 0.25075(11) 0.0327(6) Uani 1 1 d . . . . .
H15A H 0.587843 0.655438 0.275036 0.039 Uiso 1 1 calc R U . . .
C16 C 0.81484(19) 0.75676(15) 0.24412(12) 0.0387(6) Uani 1 1 d . . . . .
H16A H 0.855361 0.721356 0.248519 0.046 Uiso 1 1 calc R U . . .
H16B H 0.824254 0.784037 0.216882 0.046 Uiso 1 1 calc R U . . .
C17 C 0.91396(17) 0.80980(14) 0.30528(12) 0.0368(6) Uani 1 1 d . . . . .
H17A H 0.931602 0.833860 0.278827 0.044 Uiso 1 1 calc R U . . .
H17B H 0.948827 0.771169 0.312439 0.044 Uiso 1 1 calc R U . . .
C18 C 0.92609(17) 0.84961(14) 0.35131(11) 0.0363(6) Uani 1 1 d . . . . .
H18A H 0.896360 0.830189 0.374756 0.044 Uiso 1 1 calc R U . . .
H18B H 0.986307 0.851901 0.367907 0.044 Uiso 1 1 calc R U . . .
C19 C 0.91044(17) 0.95297(15) 0.37997(10) 0.0339(6) Uani 1 1 d . . . . .
H19A H 0.971275 0.955370 0.394902 0.041 Uiso 1 1 calc R U . . .
H19B H 0.882459 0.937097 0.405527 0.041 Uiso 1 1 calc R U . . .
C20 C 0.87742(17) 1.01708(14) 0.36246(10) 0.0336(6) Uani 1 1 d . . . . .
H20A H 0.887459 1.047124 0.390710 0.040 Uiso 1 1 calc R U . . .
H20B H 0.905985 1.033293 0.337287 0.040 Uiso 1 1 calc R U . . .
C21 C 0.75166(18) 1.07048(13) 0.32411(11) 0.0354(6) Uani 1 1 d . . . . .
H21A H 0.784544 1.092773 0.303688 0.042 Uiso 1 1 calc R U . . .
H21B H 0.748557 1.097835 0.352662 0.042 Uiso 1 1 calc R U . . .
C22 C 0.66511(17) 1.05613(12) 0.29343(11) 0.0319(6) Uani 1 1 d . . . . .
C23 C 0.64620(19) 1.06292(13) 0.24209(11) 0.0357(6) Uani 1 1 d . . . . .
H23A H 0.686849 1.080124 0.226533 0.043 Uiso 1 1 calc R U . . .
C24 C 0.56918(19) 1.04503(14) 0.21335(11) 0.0357(6) Uani 1 1 d . . . . .
H24A H 0.557449 1.050258 0.178291 0.043 Uiso 1 1 calc R U . . .
C25 C 0.50845(18) 1.01944(13) 0.23504(11) 0.0326(6) Uani 1 1 d . . . . .
C26 C 0.52684(19) 1.01360(15) 0.28660(11) 0.0372(6) Uani 1 1 d . . . . .
H26A H 0.486016 0.996773 0.302197 0.045 Uiso 1 1 calc R U . . .
C27 C 0.60372(19) 1.03198(14) 0.31533(11) 0.0364(6) Uani 1 1 d . . . . .
H27A H 0.614886 1.028105 0.350482 0.044 Uiso 1 1 calc R U . . .
C28 C 0.42700(19) 0.99492(14) 0.20295(11) 0.0370(6) Uani 1 1 d . . . . .
H28A H 0.414220 1.018174 0.170982 0.044 Uiso 1 1 calc R U . . .
H28B H 0.433648 0.949597 0.195582 0.044 Uiso 1 1 calc R U . . .
C29 C 0.3262(2) 1.06667(16) 0.22128(18) 0.0627(11) Uani 1 1 d . . . . .
H29A H 0.279224 1.070698 0.237142 0.094 Uiso 1 1 calc R U . . .
H29B H 0.371116 1.095559 0.237352 0.094 Uiso 1 1 calc R U . . .
H29C H 0.307528 1.077413 0.185938 0.094 Uiso 1 1 calc R U . . .
C30 C 0.29122(17) 0.95532(14) 0.20676(13) 0.0398(7) Uani 1 1 d . . . . .
H30A H 0.278606 0.955233 0.169966 0.048 Uiso 1 1 calc R U . . .
H30B H 0.239582 0.966992 0.217053 0.048 Uiso 1 1 calc R U . . .
N3 N 0.66423(13) 0.85386(10) 0.34591(8) 0.0254(4) Uani 1 1 d . . . . .
N4 N 0.65064(12) 0.87642(10) 0.26683(8) 0.0233(4) Uani 1 1 d . . . . .
C31 C 0.69777(15) 0.88044(12) 0.31225(9) 0.0236(5) Uani 1 1 d . . . . .
H31A H 0.750890 0.900562 0.320034 0.028 Uiso 1 1 calc R U . . .
C32 C 0.58180(19) 0.82722(18) 0.32228(10) 0.0422(7) Uani 1 1 d . . . . .
H32A H 0.537092 0.847558 0.335220 0.051 Uiso 1 1 calc R U . . .
H32B H 0.580501 0.780949 0.327814 0.051 Uiso 1 1 calc R U . . .
C33 C 0.57216(16) 0.84242(13) 0.26713(9) 0.0275(5) Uani 1 1 d . . . . .
H33A H 0.566921 0.803236 0.246982 0.033 Uiso 1 1 calc R U . . .
H33B H 0.522733 0.869577 0.254281 0.033 Uiso 1 1 calc R U . . .
C34 C 0.69355(14) 0.85657(13) 0.39918(9) 0.0252(5) Uani 1 1 d . . . . .
C35 C 0.68914(15) 0.80183(13) 0.42583(9) 0.0272(5) Uani 1 1 d . . . . .
H35A H 0.672424 0.763060 0.408982 0.033 Uiso 1 1 calc R U . . .
C36 C 0.70946(16) 0.80398(14) 0.47777(10) 0.0301(5) Uani 1 1 d . . . . .
C37 C 0.73577(16) 0.86172(14) 0.50055(10) 0.0312(6) Uani 1 1 d . . . . .
H37A H 0.752240 0.863099 0.535824 0.037 Uiso 1 1 calc R U . . .
C38 C 0.73915(16) 0.91761(14) 0.47420(10) 0.0300(5) Uani 1 1 d . . . . .
C39 C 0.71787(15) 0.91446(13) 0.42208(9) 0.0268(5) Uani 1 1 d . . . . .
H39A H 0.720030 0.951297 0.402723 0.032 Uiso 1 1 calc R U . . .
C40 C 0.70051(18) 0.74565(15) 0.50947(11) 0.0361(6) Uani 1 1 d . . . . .
C41 C 0.6554(3) 0.6910(2) 0.47810(15) 0.0641(11) Uani 1 1 d . . . . .
H41A H 0.685907 0.679245 0.453038 0.096 Uiso 1 1 calc R U . . .
H41B H 0.652886 0.654568 0.499587 0.096 Uiso 1 1 calc R U . . .
H41C H 0.598586 0.704213 0.461521 0.096 Uiso 1 1 calc R U . . .
C42 C 0.6528(3) 0.7639(2) 0.54854(19) 0.0736(14) Uani 1 1 d . . . . .
H42A H 0.681599 0.798982 0.568740 0.110 Uiso 1 1 calc R U . . .
H42B H 0.595918 0.777041 0.531916 0.110 Uiso 1 1 calc R U . . .
H42C H 0.650218 0.727396 0.569983 0.110 Uiso 1 1 calc R U . . .
C43 C 0.7873(2) 0.7211(2) 0.53573(14) 0.0554(9) Uani 1 1 d . . . . .
H43A H 0.818165 0.709291 0.510850 0.083 Uiso 1 1 calc R U . . .
H43B H 0.817909 0.754281 0.557333 0.083 Uiso 1 1 calc R U . . .
H43C H 0.781404 0.683870 0.555797 0.083 Uiso 1 1 calc R U . . .
C44 C 0.76032(17) 0.98077(14) 0.50184(10) 0.0335(6) Uani 1 1 d . . . . .
C45 C 0.7046(2) 0.99001(19) 0.53849(15) 0.0543(9) Uani 1 1 d . . . . .
H45A H 0.645777 0.989508 0.520335 0.082 Uiso 1 1 calc R U . . .
H45B H 0.714838 0.955680 0.563015 0.082 Uiso 1 1 calc R U . . .
H45C H 0.717672 1.030739 0.555540 0.082 Uiso 1 1 calc R U . . .
C46 C 0.8514(2) 0.98171(19) 0.53089(17) 0.0578(10) Uani 1 1 d . . . . .
H46A H 0.862132 0.945409 0.553566 0.087 Uiso 1 1 calc R U . . .
H46B H 0.887878 0.979279 0.507680 0.087 Uiso 1 1 calc R U . . .
H46C H 0.862655 1.021062 0.550088 0.087 Uiso 1 1 calc R U . . .
C47 C 0.7449(3) 1.03804(17) 0.46658(14) 0.0564(9) Uani 1 1 d . . . . .
H47A H 0.686510 1.038051 0.447619 0.085 Uiso 1 1 calc R U . . .
H47B H 0.756587 1.077180 0.486012 0.085 Uiso 1 1 calc R U . . .
H47C H 0.781810 1.035397 0.443605 0.085 Uiso 1 1 calc R U . . .
C48 C 0.67061(15) 0.89644(11) 0.22194(9) 0.0224(5) Uani 1 1 d . . . . .
C49 C 0.74597(15) 0.92712(12) 0.22299(9) 0.0246(5) Uani 1 1 d . . . . .
H49A H 0.784824 0.934774 0.253772 0.029 Uiso 1 1 calc R U . . .
C50 C 0.76381(15) 0.94646(12) 0.17857(9) 0.0261(5) Uani 1 1 d . . . . .
C51 C 0.70559(16) 0.93361(12) 0.13390(9) 0.0276(5) Uani 1 1 d . . . . .
H51A H 0.717923 0.946320 0.103506 0.033 Uiso 1 1 calc R U . . .
C52 C 0.63020(16) 0.90284(11) 0.13242(9) 0.0252(5) Uani 1 1 d . . . . .
C53 C 0.61270(15) 0.88495(11) 0.17742(9) 0.0235(5) Uani 1 1 d . . . . .
H53A H 0.561125 0.864891 0.177595 0.028 Uiso 1 1 calc R U . . .
C54 C 0.84559(17) 0.98021(14) 0.17639(10) 0.0320(6) Uani 1 1 d . . . . .
C55 C 0.89601(18) 0.99958(16) 0.22828(11) 0.0375(6) Uani 1 1 d . . . . .
H55A H 0.862533 1.028321 0.243506 0.056 Uiso 1 1 calc R U . . .
H55B H 0.910278 0.961730 0.249057 0.056 Uiso 1 1 calc R U . . .
H55C H 0.947426 1.021046 0.225422 0.056 Uiso 1 1 calc R U . . .
C56 C 0.8257(2) 1.04116(16) 0.14505(11) 0.0429(7) Uani 1 1 d . . . . .
H56A H 0.791780 1.069497 0.160327 0.064 Uiso 1 1 calc R U . . .
H56B H 0.877937 1.062423 0.143618 0.064 Uiso 1 1 calc R U . . .
H56C H 0.794611 1.030255 0.111302 0.064 Uiso 1 1 calc R U . . .
C57 C 0.8984(2) 0.93546(19) 0.15308(15) 0.0523(9) Uani 1 1 d . . . . .
H57A H 0.866642 0.922852 0.119896 0.078 Uiso 1 1 calc R U . . .
H57B H 0.949828 0.957063 0.150382 0.078 Uiso 1 1 calc R U . . .
H57C H 0.912680 0.897747 0.174017 0.078 Uiso 1 1 calc R U . . .
C58 C 0.57004(17) 0.88933(13) 0.08192(9) 0.0304(6) Uani 1 1 d . . . . .
C59 C 0.5463(2) 0.95192(15) 0.05376(11) 0.0419(7) Uani 1 1 d . . . . .
H59A H 0.597148 0.973541 0.050048 0.063 Uiso 1 1 calc R U . . .
H59B H 0.510343 0.943104 0.020829 0.063 Uiso 1 1 calc R U . . .
H59C H 0.516347 0.979021 0.072459 0.063 Uiso 1 1 calc R U . . .
C60 C 0.6148(2) 0.84598(16) 0.05179(10) 0.0400(7) Uani 1 1 d . . . . .
H60A H 0.666438 0.866371 0.048163 0.060 Uiso 1 1 calc R U . . .
H60B H 0.628179 0.805509 0.069184 0.060 Uiso 1 1 calc R U . . .
H60C H 0.578111 0.838457 0.018828 0.060 Uiso 1 1 calc R U . . .
C61 C 0.48969(19) 0.85671(16) 0.08715(11) 0.0401(7) Uani 1 1 d . . . . .
H61A H 0.453477 0.849116 0.054078 0.060 Uiso 1 1 calc R U . . .
H61B H 0.503525 0.816225 0.104463 0.060 Uiso 1 1 calc R U . . .
H61C H 0.460549 0.883887 0.106276 0.060 Uiso 1 1 calc R U . . .
B1 B 0.19929(17) 0.74750(14) 0.41074(10) 0.0244(5) Uani 1 1 d . . . . .
F1 F 0.2661(7) 0.5108(6) 0.5071(4) 0.100(3) Uani 0.551(6) 1 d . U P A 1
F2 F 0.1495(6) 0.5098(4) 0.4580(4) 0.079(2) Uani 0.551(6) 1 d . U P A 1
F3 F 0.2434(7) 0.4551(4) 0.4399(3) 0.079(2) Uani 0.551(6) 1 d . U P A 1
F1' F 0.2729(7) 0.4592(5) 0.4585(5) 0.083(3) Uani 0.449(6) 1 d . U P A 2
F2' F 0.1508(8) 0.4964(7) 0.4404(5) 0.097(3) Uani 0.449(6) 1 d . U P A 2
F3' F 0.2377(9) 0.5217(6) 0.5061(5) 0.082(3) Uani 0.449(6) 1 d . U P A 2
F4 F 0.4875(3) 0.5780(3) 0.3980(2) 0.0713(16) Uani 0.551(6) 1 d . U P A 1
F5 F 0.4106(4) 0.5656(4) 0.3283(3) 0.095(2) Uani 0.551(6) 1 d . U P A 1
F6 F 0.4520(6) 0.6586(4) 0.3540(4) 0.078(2) Uani 0.551(6) 1 d . U P A 1
F4' F 0.4595(6) 0.5545(4) 0.3692(5) 0.094(2) Uani 0.449(6) 1 d . U P A 2
F5' F 0.3912(4) 0.6097(5) 0.3114(2) 0.0775(19) Uani 0.449(6) 1 d . U P A 2
F6' F 0.4697(7) 0.6541(6) 0.3700(4) 0.083(3) Uani 0.449(6) 1 d . U P A 2
F7 F 0.00309(15) 0.90374(9) 0.49557(8) 0.0554(5) Uani 1 1 d . . . . .
F8 F 0.08426(12) 0.85208(10) 0.55282(7) 0.0494(5) Uani 1 1 d . . . . .
F9 F -0.04677(13) 0.83496(10) 0.53858(8) 0.0543(5) Uani 1 1 d . . . . .
F10 F -0.17338(14) 0.68642(16) 0.40701(13) 0.0973(12) Uani 1 1 d . . . . .
F11 F -0.0861(2) 0.60984(14) 0.42044(15) 0.1286(18) Uani 1 1 d . . . . .
F12 F -0.11024(15) 0.65967(13) 0.35414(9) 0.0691(7) Uani 1 1 d . . . . .
F13 F 0.42524(14) 0.92520(12) 0.41061(10) 0.0663(6) Uani 1 1 d . . . . .
F14 F 0.51362(15) 0.85187(15) 0.42958(12) 0.0822(8) Uani 1 1 d . . . . .
F15 F 0.5086(2) 0.92542(19) 0.48164(11) 0.1078(13) Uani 1 1 d . . . . .
F16 F 0.4379(5) 0.8118(5) 0.61672(19) 0.109(3) Uani 0.551(6) 1 d . U P A 1
F17 F 0.3071(5) 0.8124(5) 0.6057(2) 0.100(2) Uani 0.551(6) 1 d . U P A 1
F18 F 0.3664(7) 0.7296(4) 0.6018(3) 0.104(3) Uani 0.551(6) 1 d . U P A 1
F16' F 0.4508(5) 0.7611(6) 0.6081(3) 0.101(2) Uani 0.449(6) 1 d . U P A 2
F17' F 0.3260(6) 0.7329(6) 0.5979(3) 0.083(2) Uani 0.449(6) 1 d . U P A 2
F18' F 0.3600(8) 0.8309(4) 0.6145(2) 0.092(2) Uani 0.449(6) 1 d . U P A 2
F19 F 0.03821(18) 0.70834(15) 0.21843(10) 0.0839(8) Uani 1 1 d . . . . .
F20 F 0.16185(19) 0.70781(14) 0.21360(9) 0.0814(8) Uani 1 1 d . . . . .
F21 F 0.0843(3) 0.78241(13) 0.17917(9) 0.1147(15) Uani 1 1 d . . . . .
F22 F 0.11014(14) 0.97818(9) 0.26550(7) 0.0520(5) Uani 1 1 d . . . . .
F23 F 0.20340(12) 0.97941(9) 0.33363(9) 0.0560(5) Uani 1 1 d . . . . .
F24 F 0.07409(14) 0.97303(9) 0.33421(9) 0.0547(5) Uani 1 1 d . . . . .
C62 C 0.23727(15) 0.67605(12) 0.40735(9) 0.0253(5) Uani 1 1 d . . . . .
C63 C 0.21480(16) 0.62294(13) 0.43100(9) 0.0285(5) Uani 1 1 d . . . . .
H63A H 0.169635 0.626091 0.446769 0.034 Uiso 1 1 calc R U . . .
C64 C 0.25635(18) 0.56550(13) 0.43226(10) 0.0322(6) Uani 1 1 d . . . . .
C65 C 0.32320(17) 0.55879(13) 0.41019(10) 0.0319(6) Uani 1 1 d . . . . .
H65A H 0.351644 0.519504 0.411116 0.038 Uiso 1 1 calc R U . . .
C66 C 0.34727(16) 0.61121(14) 0.38672(10) 0.0309(6) Uani 1 1 d . . . . .
C67 C 0.30521(16) 0.66836(13) 0.38497(9) 0.0276(5) Uani 1 1 d . . . . .
H67A H 0.322599 0.703275 0.368263 0.033 Uiso 1 1 calc R U . . .
C68 C 0.2303(2) 0.51015(16) 0.45911(14) 0.0474(8) Uani 1 1 d . . . . .
C69 C 0.4204(2) 0.60527(16) 0.36336(14) 0.0448(7) Uani 1 1 d . . . . .
C70 C 0.11274(15) 0.74779(12) 0.43065(9) 0.0251(5) Uani 1 1 d . . . . .
C71 C 0.09891(16) 0.79263(12) 0.46489(9) 0.0254(5) Uani 1 1 d . . . . .
H71A H 0.142290 0.821675 0.478684 0.031 Uiso 1 1 calc R U . . .
C72 C 0.02361(16) 0.79630(12) 0.47957(9) 0.0269(5) Uani 1 1 d . . . . .
C73 C -0.04192(16) 0.75568(13) 0.45993(10) 0.0283(5) Uani 1 1 d . . . . .
H73A H -0.093139 0.757997 0.469977 0.034 Uiso 1 1 calc R U . . .
C74 C -0.03033(16) 0.71139(13) 0.42502(10) 0.0285(5) Uani 1 1 d . . . . .
C75 C 0.04538(16) 0.70784(12) 0.41062(9) 0.0265(5) Uani 1 1 d . . . . .
H75A H 0.051270 0.677325 0.386461 0.032 Uiso 1 1 calc R U . . .
C76 C 0.01465(18) 0.84621(14) 0.51625(10) 0.0324(6) Uani 1 1 d . . . . .
C77 C -0.10030(18) 0.66619(15) 0.40304(11) 0.0371(6) Uani 1 1 d . . . . .
C78 C 0.27574(15) 0.78384(12) 0.45008(9) 0.0265(5) Uani 1 1 d . . . . .
C79 C 0.33235(16) 0.82338(13) 0.43486(10) 0.0302(5) Uani 1 1 d . . . . .
H79A H 0.323635 0.833180 0.400524 0.036 Uiso 1 1 calc R U . . .
C80 C 0.40152(17) 0.84923(15) 0.46816(11) 0.0366(6) Uani 1 1 d . . . . .
C81 C 0.41580(17) 0.83669(16) 0.51859(11) 0.0401(7) Uani 1 1 d . . . . .
H81A H 0.462396 0.854639 0.541464 0.048 Uiso 1 1 calc R U . . .
C82 C 0.36072(18) 0.79752(16) 0.53475(11) 0.0390(7) Uani 1 1 d . . . . .
C83 C 0.29234(17) 0.77071(14) 0.50131(10) 0.0322(6) Uani 1 1 d . . . . .
H83A H 0.256247 0.742994 0.513420 0.039 Uiso 1 1 calc R U . . .
C84 C 0.46231(19) 0.8880(2) 0.44857(14) 0.0496(8) Uani 1 1 d . . . . .
C85 C 0.3725(3) 0.7848(2) 0.58942(13) 0.0582(10) Uani 1 1 d . . . . .
C86 C 0.17344(14) 0.78355(12) 0.35689(9) 0.0242(5) Uani 1 1 d . . . . .
C87 C 0.15289(16) 0.75196(13) 0.31137(10) 0.0279(5) Uani 1 1 d . . . . .
H87A H 0.158120 0.707171 0.310898 0.033 Uiso 1 1 calc R U . . .
C88 C 0.12484(17) 0.78422(14) 0.26647(10) 0.0322(6) Uani 1 1 d . . . . .
C89 C 0.11678(16) 0.84937(13) 0.26504(10) 0.0301(5) Uani 1 1 d . . . . .
H89A H 0.098148 0.871207 0.234408 0.036 Uiso 1 1 calc R U . . .
C90 C 0.13689(15) 0.88189(12) 0.31002(10) 0.0272(5) Uani 1 1 d . . . . .
C91 C 0.16351(14) 0.84977(12) 0.35482(9) 0.0253(5) Uani 1 1 d . . . . .
H91A H 0.175357 0.873242 0.384958 0.030 Uiso 1 1 calc R U . . .
C92 C 0.1017(2) 0.74726(15) 0.21906(11) 0.0451(8) Uani 1 1 d . . . . .
C93 C 0.13146(17) 0.95267(13) 0.31094(11) 0.0317(6) Uani 1 1 d . . . . .
C94 C 0.4870(5) 0.5883(4) 0.5371(3) 0.121(2) Uani 1 1 d . U . . .
Cl1 Cl 0.57665(10) 0.60378(6) 0.59521(6) 0.0620(4) Uani 0.698(2) 1 d . U P B 1
Cl2 Cl 0.43537(14) 0.64630(12) 0.51738(8) 0.1019(8) Uani 0.698(2) 1 d . U P B 1
Cl1' Cl 0.5251(2) 0.53769(17) 0.49943(12) 0.0631(10) Uani 0.302(2) 1 d . U P B 2
Cl2' Cl 0.4510(5) 0.5225(3) 0.5361(3) 0.137(2) Uani 0.302(2) 1 d . U P B 2
O4 O 0.4098(13) 1.0830(9) 0.3679(7) 0.211(7) Uiso 0.5 1 d . . P . .
H4 H 0.508166 1.076958 0.395428 0.316 Uiso 0.5 1 d R U P . .
C95 C 0.3541(15) 1.0391(11) 0.3334(9) 0.174(8) Uiso 0.5 1 d . . P . .
H95A H 0.306041 1.028245 0.346882 0.261 Uiso 0.5 1 calc R U P . .
H95B H 0.384973 1.000532 0.329490 0.261 Uiso 0.5 1 calc R U P . .
H95C H 0.334516 1.059649 0.300937 0.261 Uiso 0.5 1 calc R U P . .

loop_
_atom_site_aniso_label
_atom_site_aniso_U_11
_atom_site_aniso_U_22
_atom_site_aniso_U_33
_atom_site_aniso_U_23
_atom_site_aniso_U_13
_atom_site_aniso_U_12
O1 0.0273(9) 0.0311(10) 0.0402(10) -0.0008(8) 0.0064(8) 0.0024(7)
O2 0.0270(9) 0.0311(10) 0.0300(9) 0.0029(7) -0.0003(7) -0.0023(7)
O3 0.0279(9) 0.0276(9) 0.0364(10) 0.0001(8) 0.0036(7) -0.0049(7)
N1 0.0365(12) 0.0224(11) 0.0424(13) 0.0004(9) 0.0052(10) -0.0030(9)
N2 0.0318(12) 0.0270(12) 0.0542(15) -0.0053(11) 0.0022(11) 0.0068(10)
C1 0.0230(11) 0.0291(13) 0.0371(14) 0.0006(11) 0.0042(10) -0.0031(10)
C2 0.0210(12) 0.0342(15) 0.0470(16) -0.0025(12) 0.0068(11) -0.0018(10)
C3 0.0311(14) 0.0428(16) 0.0465(16) -0.0117(13) 0.0189(12) -0.0057(12)
C4 0.0377(15) 0.0457(17) 0.0357(14) -0.0008(13) 0.0150(12) -0.0101(13)
C5 0.0329(13) 0.0334(14) 0.0364(14) 0.0048(11) 0.0102(11) -0.0060(11)
C6 0.0241(12) 0.0259(13) 0.0344(13) 0.0004(10) 0.0050(10) -0.0055(10)
C7 0.0362(14) 0.0289(14) 0.0302(13) 0.0004(11) 0.0028(11) 0.0027(11)
C8 0.0473(18) 0.0316(16) 0.084(3) -0.0031(16) 0.0152(18) -0.0094(14)
C9 0.0398(15) 0.0237(13) 0.0441(16) -0.0040(11) 0.0016(12) 0.0024(11)
C10 0.0392(14) 0.0205(12) 0.0372(14) -0.0042(10) 0.0051(11) 0.0067(11)
C11 0.0456(16) 0.0283(14) 0.0312(13) -0.0025(11) 0.0057(12) 0.0084(12)
C12 0.0440(15) 0.0272(13) 0.0353(14) 0.0010(11) 0.0131(12) 0.0073(11)
C13 0.0363(14) 0.0237(13) 0.0392(14) -0.0037(11) 0.0104(11) 0.0052(11)
C14 0.0364(14) 0.0316(14) 0.0310(13) -0.0018(11) 0.0023(11) 0.0044(11)
C15 0.0372(14) 0.0270(13) 0.0338(13) 0.0014(11) 0.0084(11) 0.0042(11)
C16 0.0378(15) 0.0346(15) 0.0470(16) -0.0067(13) 0.0167(13) 0.0020(12)
C17 0.0259(13) 0.0352(15) 0.0479(16) 0.0051(13) 0.0058(11) 0.0074(11)
C18 0.0251(12) 0.0389(15) 0.0404(15) 0.0093(12) -0.0012(11) 0.0018(11)
C19 0.0278(12) 0.0463(16) 0.0247(12) -0.0010(11) 0.0005(10) -0.0079(11)
C20 0.0315(13) 0.0356(15) 0.0321(13) -0.0066(11) 0.0046(11) -0.0103(11)
C21 0.0368(14) 0.0265(13) 0.0425(15) -0.0016(11) 0.0089(12) -0.0045(11)
C22 0.0349(14) 0.0208(12) 0.0396(14) 0.0004(11) 0.0078(11) 0.0003(10)
C23 0.0397(15) 0.0282(14) 0.0414(15) 0.0044(11) 0.0144(12) -0.0018(11)
C24 0.0432(15) 0.0299(14) 0.0332(14) 0.0042(11) 0.0074(12) 0.0017(12)
C25 0.0364(14) 0.0221(12) 0.0378(14) 0.0020(11) 0.0060(11) 0.0012(10)
C26 0.0366(15) 0.0376(15) 0.0384(15) 0.0045(12) 0.0110(12) -0.0028(12)
C27 0.0416(15) 0.0342(15) 0.0329(14) 0.0015(11) 0.0081(12) -0.0014(12)
C28 0.0391(15) 0.0292(14) 0.0400(15) 0.0013(12) 0.0037(12) 0.0008(11)
C29 0.0452(19) 0.0329(17) 0.096(3) -0.0150(18) -0.0107(19) 0.0112(14)
C30 0.0259(13) 0.0339(15) 0.0566(18) -0.0046(13) 0.0035(12) 0.0068(11)
N3 0.0237(10) 0.0297(11) 0.0232(10) -0.0003(8) 0.0062(8) -0.0037(8)
N4 0.0213(9) 0.0252(10) 0.0230(10) -0.0018(8) 0.0047(8) -0.0026(8)
C31 0.0240(11) 0.0226(11) 0.0238(11) -0.0020(9) 0.0047(9) -0.0019(9)
C32 0.0349(15) 0.066(2) 0.0252(13) 0.0010(13) 0.0055(11) -0.0205(14)
C33 0.0243(12) 0.0331(13) 0.0250(12) -0.0008(10) 0.0059(9) -0.0058(10)
C34 0.0194(11) 0.0331(13) 0.0234(11) 0.0000(10) 0.0053(9) 0.0009(9)
C35 0.0236(11) 0.0295(13) 0.0278(12) 0.0017(10) 0.0047(9) 0.0016(10)
C36 0.0231(12) 0.0376(15) 0.0298(13) 0.0056(11) 0.0068(10) 0.0033(10)
C37 0.0274(12) 0.0429(15) 0.0231(12) 0.0004(11) 0.0052(10) 0.0017(11)
C38 0.0241(12) 0.0380(15) 0.0283(12) -0.0027(11) 0.0071(10) 0.0005(10)
C39 0.0245(11) 0.0306(13) 0.0257(12) 0.0001(10) 0.0068(9) 0.0001(10)
C40 0.0362(14) 0.0400(16) 0.0329(14) 0.0108(12) 0.0094(11) 0.0022(12)
C41 0.077(3) 0.054(2) 0.054(2) 0.0239(18) -0.0008(19) -0.023(2)
C42 0.096(3) 0.059(2) 0.088(3) 0.031(2) 0.067(3) 0.019(2)
C43 0.0494(19) 0.060(2) 0.053(2) 0.0276(18) 0.0053(16) 0.0062(16)
C44 0.0308(13) 0.0391(15) 0.0304(13) -0.0080(11) 0.0069(11) -0.0006(11)
C45 0.054(2) 0.057(2) 0.059(2) -0.0246(17) 0.0271(17) -0.0097(16)
C46 0.0371(17) 0.053(2) 0.077(3) -0.0264(19) 0.0018(17) 0.0011(15)
C47 0.086(3) 0.0375(18) 0.0447(18) -0.0101(15) 0.0132(18) -0.0011(17)
C48 0.0242(11) 0.0189(11) 0.0252(11) 0.0002(9) 0.0078(9) 0.0018(9)
C49 0.0236(11) 0.0252(12) 0.0232(11) -0.0023(9) 0.0021(9) -0.0008(9)
C50 0.0258(12) 0.0251(12) 0.0275(12) -0.0005(10) 0.0069(10) -0.0024(10)
C51 0.0325(13) 0.0279(13) 0.0228(11) 0.0004(10) 0.0076(10) -0.0020(10)
C52 0.0290(12) 0.0203(11) 0.0244(12) -0.0010(9) 0.0027(10) -0.0001(9)
C53 0.0229(11) 0.0209(11) 0.0264(12) 0.0006(9) 0.0051(9) -0.0004(9)
C54 0.0292(13) 0.0388(15) 0.0292(13) -0.0026(11) 0.0092(10) -0.0084(11)
C55 0.0301(13) 0.0461(17) 0.0342(14) 0.0020(12) 0.0035(11) -0.0145(12)
C56 0.0421(16) 0.0481(18) 0.0360(15) 0.0073(13) 0.0041(12) -0.0202(14)
C57 0.0353(16) 0.059(2) 0.069(2) -0.0194(18) 0.0243(15) -0.0122(15)
C58 0.0346(13) 0.0310(14) 0.0228(12) 0.0015(10) 0.0014(10) -0.0064(11)
C59 0.0416(16) 0.0413(17) 0.0344(14) 0.0104(12) -0.0074(12) -0.0070(13)
C60 0.0472(16) 0.0436(17) 0.0274(13) -0.0081(12) 0.0051(12) -0.0077(13)
C61 0.0368(15) 0.0504(18) 0.0272(13) 0.0016(12) -0.0042(11) -0.0168(13)
B1 0.0231(13) 0.0264(14) 0.0231(12) -0.0007(10) 0.0042(10) 0.0023(10)
F1 0.130(6) 0.096(6) 0.064(4) 0.044(4) 0.003(5) -0.025(5)
F2 0.068(3) 0.050(3) 0.140(6) 0.035(4) 0.068(4) 0.012(3)
F3 0.136(6) 0.029(2) 0.092(5) 0.004(3) 0.066(4) -0.008(4)
F1' 0.108(6) 0.041(4) 0.127(7) 0.042(5) 0.081(5) 0.039(4)
F2' 0.091(6) 0.086(6) 0.108(6) 0.035(5) 0.009(5) -0.041(5)
F3' 0.147(7) 0.058(4) 0.062(5) 0.019(3) 0.065(5) 0.005(5)
F4 0.032(2) 0.113(4) 0.075(3) 0.027(3) 0.026(2) 0.030(2)
F5 0.068(3) 0.141(5) 0.090(4) -0.067(4) 0.047(3) -0.005(3)
F6 0.075(5) 0.059(3) 0.125(6) 0.046(4) 0.074(4) 0.032(3)
F4' 0.096(5) 0.078(4) 0.136(6) 0.055(4) 0.081(5) 0.051(4)
F5' 0.068(3) 0.123(5) 0.056(3) -0.002(3) 0.045(3) 0.008(4)
F6' 0.041(4) 0.117(6) 0.100(6) -0.039(5) 0.036(4) -0.026(4)
F7 0.0894(15) 0.0333(10) 0.0491(11) 0.0011(8) 0.0275(10) 0.0184(10)
F8 0.0511(11) 0.0582(12) 0.0372(9) -0.0188(8) 0.0069(8) 0.0026(9)
F9 0.0549(11) 0.0617(13) 0.0576(12) -0.0225(10) 0.0361(10) -0.0113(10)
F10 0.0376(11) 0.127(3) 0.135(3) -0.087(2) 0.0362(14) -0.0280(13)
F11 0.115(2) 0.0631(17) 0.156(3) 0.059(2) -0.072(2) -0.0530(17)
F12 0.0618(13) 0.0863(17) 0.0575(13) -0.0311(12) 0.0108(10) -0.0298(12)
F13 0.0471(11) 0.0693(15) 0.0887(17) 0.0053(13) 0.0281(11) -0.0150(10)
F14 0.0484(12) 0.103(2) 0.111(2) 0.0000(17) 0.0502(14) 0.0127(13)
F15 0.089(2) 0.161(3) 0.0771(18) -0.049(2) 0.0273(15) -0.087(2)
F16 0.115(5) 0.145(6) 0.040(2) 0.016(3) -0.033(3) -0.050(5)
F17 0.116(5) 0.152(6) 0.035(3) 0.008(3) 0.023(3) 0.042(4)
F18 0.170(7) 0.074(4) 0.047(3) 0.014(3) -0.013(5) 0.009(5)
F16' 0.069(4) 0.165(7) 0.051(3) 0.025(4) -0.017(3) 0.040(4)
F17' 0.090(5) 0.127(6) 0.024(3) 0.022(3) -0.002(3) -0.019(5)
F18' 0.146(7) 0.093(4) 0.032(3) -0.024(3) 0.009(4) 0.020(5)
F19 0.0802(17) 0.102(2) 0.0622(14) -0.0353(14) 0.0012(13) -0.0369(16)
F20 0.0962(19) 0.0885(19) 0.0555(13) -0.0368(13) 0.0098(13) 0.0107(15)
F21 0.238(4) 0.0507(14) 0.0303(11) 0.0026(10) -0.0186(17) 0.003(2)
F22 0.0792(14) 0.0302(9) 0.0457(10) 0.0123(8) 0.0133(10) 0.0065(9)
F23 0.0437(10) 0.0284(9) 0.0846(15) -0.0027(9) -0.0069(10) -0.0012(8)
F24 0.0673(13) 0.0315(9) 0.0782(14) 0.0075(9) 0.0428(11) 0.0164(9)
C62 0.0233(11) 0.0281(13) 0.0226(11) -0.0005(9) 0.0017(9) 0.0037(10)
C63 0.0275(12) 0.0316(13) 0.0278(12) 0.0033(10) 0.0093(10) 0.0048(10)
C64 0.0341(13) 0.0306(14) 0.0332(13) 0.0043(11) 0.0105(11) 0.0042(11)
C65 0.0339(13) 0.0277(13) 0.0339(13) 0.0026(11) 0.0077(11) 0.0106(11)
C66 0.0286(13) 0.0344(14) 0.0299(12) 0.0010(11) 0.0072(10) 0.0066(11)
C67 0.0277(12) 0.0284(13) 0.0269(12) 0.0018(10) 0.0071(10) 0.0031(10)
C68 0.058(2) 0.0319(16) 0.059(2) 0.0129(14) 0.0284(17) 0.0098(14)
C69 0.0430(17) 0.0403(17) 0.0581(19) 0.0057(15) 0.0262(15) 0.0121(14)
C70 0.0260(12) 0.0247(12) 0.0237(11) 0.0044(9) 0.0042(9) 0.0067(9)
C71 0.0259(12) 0.0259(12) 0.0237(11) 0.0026(9) 0.0045(9) 0.0038(9)
C72 0.0281(12) 0.0282(13) 0.0241(11) 0.0036(10) 0.0055(9) 0.0071(10)
C73 0.0256(12) 0.0325(13) 0.0284(12) 0.0040(10) 0.0096(10) 0.0061(10)
C74 0.0279(12) 0.0281(13) 0.0276(12) 0.0030(10) 0.0028(10) 0.0026(10)
C75 0.0278(12) 0.0272(12) 0.0236(11) -0.0005(9) 0.0045(9) 0.0058(10)
C76 0.0339(14) 0.0334(14) 0.0318(13) -0.0002(11) 0.0117(11) 0.0056(11)
C77 0.0293(13) 0.0394(16) 0.0411(15) -0.0056(13) 0.0050(11) -0.0001(12)
C78 0.0226(11) 0.0294(13) 0.0268(12) -0.0040(10) 0.0042(9) 0.0077(10)
C79 0.0232(12) 0.0363(14) 0.0317(13) -0.0061(11) 0.0076(10) 0.0071(10)
C80 0.0239(12) 0.0437(16) 0.0425(15) -0.0142(13) 0.0089(11) 0.0047(11)
C81 0.0242(13) 0.0506(18) 0.0398(15) -0.0176(13) -0.0035(11) 0.0092(12)
C82 0.0324(14) 0.0470(17) 0.0332(14) -0.0033(13) -0.0010(11) 0.0153(13)
C83 0.0308(13) 0.0340(14) 0.0293(13) 0.0009(11) 0.0020(10) 0.0087(11)
C84 0.0260(14) 0.070(2) 0.0538(19) -0.0169(18) 0.0117(13) -0.0097(15)
C85 0.061(2) 0.072(3) 0.0313(16) -0.0002(17) -0.0091(15) 0.0087(19)
C86 0.0191(11) 0.0271(12) 0.0266(12) 0.0013(10) 0.0057(9) 0.0023(9)
C87 0.0275(12) 0.0241(12) 0.0301(13) 0.0000(10) 0.0027(10) 0.0024(10)
C88 0.0330(13) 0.0320(14) 0.0289(13) -0.0011(11) 0.0020(10) 0.0006(11)
C89 0.0256(12) 0.0319(14) 0.0304(13) 0.0056(11) 0.0021(10) 0.0023(10)
C90 0.0206(11) 0.0268(13) 0.0336(13) 0.0032(10) 0.0052(10) 0.0018(9)
C91 0.0205(11) 0.0275(13) 0.0280(12) -0.0018(10) 0.0060(9) 0.0013(9)
C92 0.063(2) 0.0355(16) 0.0291(14) 0.0001(12) -0.0055(14) 0.0004(14)
C93 0.0300(13) 0.0290(14) 0.0364(14) 0.0055(11) 0.0085(11) 0.0032(10)
C94 0.123(4) 0.122(4) 0.110(4) -0.030(4) 0.011(4) -0.025(4)
Cl1 0.0785(9) 0.0440(7) 0.0721(9) 0.0039(6) 0.0346(7) 0.0047(6)
Cl2 0.0878(13) 0.1152(16) 0.0875(13) -0.0300(12) -0.0094(10) 0.0303(12)
Cl1' 0.0632(18) 0.0643(19) 0.0567(16) -0.0117(14) 0.0039(13) 0.0227(15)
Cl2' 0.140(4) 0.110(4) 0.133(4) 0.021(3) -0.025(4) -0.028(3)

loop_
_atom_type_symbol
_atom_type_description
_atom_type_scat_dispersion_real
_atom_type_scat_dispersion_imag
_atom_type_scat_source
C C 0.0181 0.0091 'International Tables Vol C Tables 4.2.6.8 and 6.1.1.4'
H H 0.0000 0.0000 'International Tables Vol C Tables 4.2.6.8 and 6.1.1.4'
B B 0.0090 0.0039 'International Tables Vol C Tables 4.2.6.8 and 6.1.1.4'
N N 0.0311 0.0180 'International Tables Vol C Tables 4.2.6.8 and 6.1.1.4'
O O 0.0492 0.0322 'International Tables Vol C Tables 4.2.6.8 and 6.1.1.4'
F F 0.0727 0.0534 'International Tables Vol C Tables 4.2.6.8 and 6.1.1.4'
Cl Cl 0.3639 0.7018 'International Tables Vol C Tables 4.2.6.8 and 6.1.1.4'

loop_
_geom_angle_atom_site_label_1
_geom_angle_atom_site_label_2
_geom_angle_atom_site_label_3
_geom_angle
_geom_angle_site_symmetry_1
_geom_angle_site_symmetry_3
_geom_angle_publ_flag
C17 O1 C16 110.5(2) . . ?
C18 O2 C19 112.2(2) . . ?
C20 O3 C21 112.6(2) . . ?
C8 N1 C7 110.2(2) . . ?
C8 N1 C9 111.2(2) . . ?
C7 N1 C9 112.2(2) . . ?
C28 N2 C29 110.2(3) . . ?
C28 N2 C30 111.2(2) . . ?
C29 N2 C30 112.5(2) . . ?
C2 C1 C6 121.5(3) . . ?
C1 C2 C3 118.8(3) . . ?
C1 C2 C30 121.8(3) . . ?
C3 C2 C30 119.2(3) . . ?
C4 C3 C2 120.2(3) . . ?
C3 C4 C5 120.8(3) . . ?
C4 C5 C6 119.9(3) . . ?
C5 C6 C1 118.7(3) . . ?
C5 C6 C7 121.1(2) . . ?
C1 C6 C7 120.0(2) . . ?
N1 C7 C6 113.2(2) . . ?
N1 C9 C10 112.0(2) . . ?
C11 C10 C15 118.1(3) . . ?
C11 C10 C9 121.0(3) . . ?
C15 C10 C9 120.9(3) . . ?
C12 C11 C10 121.4(3) . . ?
C11 C12 C13 120.2(3) . . ?
C14 C13 C12 118.7(3) . . ?
C14 C13 C16 122.1(3) . . ?
C12 C13 C16 119.1(3) . . ?
C15 C14 C13 120.7(3) . . ?
C14 C15 C10 120.7(3) . . ?
O1 C16 C13 110.8(2) . . ?
O1 C17 C18 109.6(2) . . ?
O2 C18 C17 109.5(2) . . ?
O2 C19 C20 108.3(2) . . ?
O3 C20 C19 107.9(2) . . ?
O3 C21 C22 107.3(2) . . ?
C23 C22 C27 118.3(3) . . ?
C23 C22 C21 120.6(3) . . ?
C27 C22 C21 121.0(3) . . ?
C24 C23 C22 120.9(3) . . ?
C23 C24 C25 120.9(3) . . ?
C24 C25 C26 118.2(3) . . ?
C24 C25 C28 120.5(3) . . ?
C26 C25 C28 121.2(3) . . ?
C27 C26 C25 120.8(3) . . ?
C26 C27 C22 120.8(3) . . ?
N2 C28 C25 112.9(2) . . ?
N2 C30 C2 109.8(2) . . ?
C31 N3 C34 127.8(2) . . ?
C31 N3 C32 110.2(2) . . ?
C34 N3 C32 121.3(2) . . ?
C31 N4 C48 127.6(2) . . ?
C31 N4 C33 110.1(2) . . ?
C48 N4 C33 122.2(2) . . ?
N4 C31 N3 113.5(2) . . ?
N3 C32 C33 103.3(2) . . ?
N4 C33 C32 102.9(2) . . ?
C35 C34 C39 122.5(2) . . ?
C35 C34 N3 117.8(2) . . ?
C39 C34 N3 119.5(2) . . ?
C34 C35 C36 119.5(3) . . ?
C37 C36 C35 117.8(3) . . ?
C37 C36 C40 120.2(2) . . ?
C35 C36 C40 121.9(3) . . ?
C36 C37 C38 123.4(2) . . ?
C37 C38 C39 117.8(3) . . ?
C37 C38 C44 120.4(2) . . ?
C39 C38 C44 121.7(3) . . ?
C34 C39 C38 119.0(2) . . ?
C42 C40 C41 109.3(3) . . ?
C42 C40 C43 109.2(3) . . ?
C41 C40 C43 106.7(3) . . ?
C42 C40 C36 109.7(3) . . ?
C41 C40 C36 112.3(2) . . ?
C43 C40 C36 109.7(2) . . ?
C46 C44 C47 108.6(3) . . ?
C46 C44 C45 108.5(3) . . ?
C47 C44 C45 106.6(3) . . ?
C46 C44 C38 110.7(2) . . ?
C47 C44 C38 112.5(2) . . ?
C45 C44 C38 109.9(3) . . ?
C53 C48 C49 121.3(2) . . ?
C53 C48 N4 118.1(2) . . ?
C49 C48 N4 120.6(2) . . ?
C50 C49 C48 119.4(2) . . ?
C49 C50 C51 118.7(2) . . ?
C49 C50 C54 122.8(2) . . ?
C51 C50 C54 118.5(2) . . ?
C52 C51 C50 122.3(2) . . ?
C51 C52 C53 118.1(2) . . ?
C51 C52 C58 119.4(2) . . ?
C53 C52 C58 122.5(2) . . ?
C48 C53 C52 120.1(2) . . ?
C57 C54 C55 108.9(3) . . ?
C57 C54 C50 108.8(2) . . ?
C55 C54 C50 111.8(2) . . ?
C57 C54 C56 110.2(3) . . ?
C55 C54 C56 107.4(2) . . ?
C50 C54 C56 109.7(2) . . ?
C61 C58 C52 112.5(2) . . ?
C61 C58 C59 108.3(2) . . ?
C52 C58 C59 109.5(2) . . ?
C61 C58 C60 108.7(2) . . ?
C52 C58 C60 108.4(2) . . ?
C59 C58 C60 109.5(2) . . ?
C86 B1 C62 113.2(2) . . ?
C86 B1 C70 104.17(19) . . ?
C62 B1 C70 113.2(2) . . ?
C86 B1 C78 112.2(2) . . ?
C62 B1 C78 102.95(19) . . ?
C70 B1 C78 111.3(2) . . ?
C63 C62 C67 116.2(2) . . ?
C63 C62 B1 124.4(2) . . ?
C67 C62 B1 118.9(2) . . ?
C64 C63 C62 122.1(2) . . ?
C65 C64 C63 121.1(3) . . ?
C65 C64 C68 119.3(3) . . ?
C63 C64 C68 119.7(3) . . ?
C66 C65 C64 118.0(2) . . ?
C65 C66 C67 121.0(2) . . ?
C65 C66 C69 118.9(3) . . ?
C67 C66 C69 120.2(3) . . ?
C66 C67 C62 121.8(2) . . ?
F1' C68 F3' 104.3(8) . . ?
F3 C68 F1 109.8(7) . . ?
F1' C68 F2' 107.7(9) . . ?
F3' C68 F2' 106.4(9) . . ?
F3 C68 F2 104.3(6) . . ?
F1 C68 F2 103.3(7) . . ?
F1' C68 C64 115.1(6) . . ?
F3' C68 C64 112.3(7) . . ?
F3 C68 C64 113.2(5) . . ?
F1 C68 C64 112.2(7) . . ?
F2' C68 C64 110.5(6) . . ?
F2 C68 C64 113.3(5) . . ?
F5 C69 F6 114.1(6) . . ?
F4' C69 F6' 112.4(8) . . ?
F4' C69 F5' 103.3(7) . . ?
F6' C69 F5' 98.2(6) . . ?
F5 C69 F4 101.0(5) . . ?
F6 C69 F4 101.8(5) . . ?
F4' C69 C66 117.4(4) . . ?
F5 C69 C66 114.6(4) . . ?
F6 C69 C66 114.6(5) . . ?
F6' C69 C66 114.3(6) . . ?
F5' C69 C66 108.6(4) . . ?
F4 C69 C66 108.8(3) . . ?
C71 C70 C75 115.9(2) . . ?
C71 C70 B1 121.6(2) . . ?
C75 C70 B1 122.2(2) . . ?
C72 C71 C70 122.3(2) . . ?
C73 C72 C71 121.0(2) . . ?
C73 C72 C76 120.7(2) . . ?
C71 C72 C76 118.3(2) . . ?
C72 C73 C74 117.8(2) . . ?
C73 C74 C75 120.9(2) . . ?
C73 C74 C77 119.2(2) . . ?
C75 C74 C77 119.9(2) . . ?
C74 C75 C70 122.1(2) . . ?
F9 C76 F7 108.4(2) . . ?
F9 C76 F8 105.9(2) . . ?
F7 C76 F8 104.4(2) . . ?
F9 C76 C72 113.6(2) . . ?
F7 C76 C72 112.1(2) . . ?
F8 C76 C72 111.9(2) . . ?
F11 C77 F10 111.1(4) . . ?
F11 C77 F12 104.7(3) . . ?
F10 C77 F12 103.1(3) . . ?
F11 C77 C74 112.4(3) . . ?
F10 C77 C74 112.9(3) . . ?
F12 C77 C74 111.9(3) . . ?
C79 C78 C83 116.1(2) . . ?
C79 C78 B1 122.8(2) . . ?
C83 C78 B1 120.7(2) . . ?
C78 C79 C80 122.4(3) . . ?
C81 C80 C79 120.5(3) . . ?
C81 C80 C84 120.2(3) . . ?
C79 C80 C84 119.2(3) . . ?
C82 C81 C80 118.3(3) . . ?
C81 C82 C83 121.1(3) . . ?
C81 C82 C85 119.8(3) . . ?
C83 C82 C85 119.0(3) . . ?
C82 C83 C78 121.4(3) . . ?
F15 C84 F14 107.6(3) . . ?
F15 C84 F13 106.0(4) . . ?
F14 C84 F13 103.8(3) . . ?
F15 C84 C80 114.0(3) . . ?
F14 C84 C80 111.9(3) . . ?
F13 C84 C80 112.8(3) . . ?
F18 C85 F16 111.5(6) . . ?
F18' C85 F16' 110.0(7) . . ?
F18' C85 F17' 110.7(8) . . ?
F16' C85 F17' 99.0(7) . . ?
F18 C85 F17 100.8(7) . . ?
F16 C85 F17 103.2(6) . . ?
F18 C85 C82 116.9(6) . . ?
F18' C85 C82 115.1(5) . . ?
F16 C85 C82 113.6(4) . . ?
F16' C85 C82 109.3(4) . . ?
F17' C85 C82 111.6(5) . . ?
F17 C85 C82 109.1(4) . . ?
C87 C86 C91 115.9(2) . . ?
C87 C86 B1 123.7(2) . . ?
C91 C86 B1 120.1(2) . . ?
C86 C87 C88 122.0(2) . . ?
C89 C88 C87 121.3(3) . . ?
C89 C88 C92 119.4(3) . . ?
C87 C88 C92 119.2(3) . . ?
C88 C89 C90 117.7(2) . . ?
C91 C90 C89 121.0(2) . . ?
C91 C90 C93 118.6(2) . . ?
C89 C90 C93 120.3(2) . . ?
C90 C91 C86 122.0(2) . . ?
F21 C92 F20 106.2(3) . . ?
F21 C92 F19 109.1(3) . . ?
F20 C92 F19 102.5(3) . . ?
F21 C92 C88 113.9(3) . . ?
F20 C92 C88 112.6(3) . . ?
F19 C92 C88 111.8(3) . . ?
F23 C93 F24 106.8(3) . . ?
F23 C93 F22 106.2(2) . . ?
F24 C93 F22 105.5(2) . . ?
F23 C93 C90 112.5(2) . . ?
F24 C93 C90 112.4(2) . . ?
F22 C93 C90 112.9(2) . . ?
Cl2' C94 Cl1' 67.3(5) . . ?
Cl2 C94 Cl1 114.4(4) . . ?
Cl2' Cl1' C94 169.1(5) 3_666 . ?
Cl2' Cl1' Cl2' 118.3(4) 3_666 . ?
C94 Cl1' Cl2' 50.9(4) . . ?
C94 Cl1' Cl1' 107.8(4) . 3_666 ?
C94 Cl2' Cl1' 123.5(7) . 3_666 ?
C94 Cl2' Cl1' 61.8(5) . . ?
Cl1' Cl2' Cl1' 61.7(4) 3_666 . ?

loop_
_geom_bond_atom_site_label_1
_geom_bond_atom_site_label_2
_geom_bond_distance
_geom_bond_site_symmetry_2
_geom_bond_publ_flag
O1 C17 1.422(3) . ?
O1 C16 1.424(4) . ?
O2 C18 1.418(3) . ?
O2 C19 1.422(3) . ?
O3 C20 1.420(3) . ?
O3 C21 1.435(3) . ?
N1 C8 1.453(4) . ?
N1 C7 1.454(4) . ?
N1 C9 1.461(4) . ?
N2 C28 1.456(4) . ?
N2 C29 1.456(4) . ?
N2 C30 1.467(4) . ?
C1 C2 1.382(4) . ?
C1 C6 1.404(4) . ?
C2 C3 1.402(4) . ?
C2 C30 1.509(4) . ?
C3 C4 1.381(5) . ?
C4 C5 1.388(4) . ?
C5 C6 1.393(4) . ?
C6 C7 1.512(4) . ?
C9 C10 1.515(4) . ?
C10 C11 1.392(4) . ?
C10 C15 1.395(4) . ?
C11 C12 1.381(4) . ?
C12 C13 1.394(4) . ?
C13 C14 1.392(4) . ?
C13 C16 1.507(4) . ?
C14 C15 1.384(4) . ?
C17 C18 1.500(4) . ?
C19 C20 1.496(4) . ?
C21 C22 1.506(4) . ?
C22 C23 1.388(4) . ?
C22 C27 1.393(4) . ?
C23 C24 1.380(4) . ?
C24 C25 1.392(4) . ?
C25 C26 1.393(4) . ?
C25 C28 1.513(4) . ?
C26 C27 1.381(4) . ?
N3 C31 1.316(3) . ?
N3 C34 1.440(3) . ?
N3 C32 1.471(3) . ?
N4 C31 1.314(3) . ?
N4 C48 1.423(3) . ?
N4 C33 1.480(3) . ?
C32 C33 1.531(4) . ?
C34 C35 1.382(4) . ?
C34 C39 1.391(4) . ?
C35 C36 1.397(4) . ?
C36 C37 1.393(4) . ?
C36 C40 1.540(4) . ?
C37 C38 1.395(4) . ?
C38 C39 1.403(4) . ?
C38 C44 1.536(4) . ?
C40 C42 1.530(5) . ?
C40 C41 1.526(5) . ?
C40 C43 1.532(4) . ?
C44 C46 1.524(4) . ?
C44 C47 1.537(5) . ?
C44 C45 1.533(4) . ?
C48 C53 1.389(3) . ?
C48 C49 1.394(3) . ?
C49 C50 1.392(4) . ?
C50 C51 1.400(4) . ?
C50 C54 1.537(3) . ?
C51 C52 1.393(4) . ?
C52 C53 1.396(4) . ?
C52 C58 1.536(3) . ?
C54 C57 1.527(4) . ?
C54 C55 1.534(4) . ?
C54 C56 1.543(4) . ?
C58 C61 1.529(4) . ?
C58 C59 1.537(4) . ?
C58 C60 1.539(4) . ?
B1 C86 1.638(4) . ?
B1 C62 1.644(4) . ?
B1 C70 1.646(4) . ?
B1 C78 1.646(4) . ?
F1 C68 1.319(12) . ?
F2 C68 1.322(9) . ?
F3 C68 1.316(10) . ?
F1' C68 1.287(11) . ?
F2' C68 1.320(13) . ?
F3' C68 1.300(13) . ?
F4 C69 1.402(6) . ?
F5 C69 1.262(6) . ?
F6 C69 1.291(9) . ?
F4' C69 1.240(7) . ?
F5' C69 1.407(7) . ?
F6' C69 1.298(11) . ?
F7 C76 1.337(3) . ?
F8 C76 1.343(3) . ?
F9 C76 1.326(3) . ?
F10 C77 1.306(4) . ?
F11 C77 1.284(4) . ?
F12 C77 1.332(4) . ?
F13 C84 1.338(5) . ?
F14 C84 1.335(4) . ?
F15 C84 1.309(4) . ?
F16 C85 1.293(7) . ?
F17 C85 1.390(8) . ?
F18 C85 1.226(11) . ?
F16' C85 1.365(7) . ?
F17' C85 1.387(12) . ?
F18' C85 1.241(8) . ?
F19 C92 1.326(5) . ?
F20 C92 1.330(5) . ?
F21 C92 1.305(4) . ?
F22 C93 1.336(3) . ?
F23 C93 1.328(3) . ?
F24 C93 1.335(3) . ?
C62 C63 1.392(4) . ?
C62 C67 1.411(4) . ?
C63 C64 1.389(4) . ?
C64 C65 1.387(4) . ?
C64 C68 1.501(4) . ?
C65 C66 1.388(4) . ?
C66 C67 1.386(4) . ?
C66 C69 1.502(4) . ?
C70 C71 1.396(4) . ?
C70 C75 1.399(4) . ?
C71 C72 1.396(4) . ?
C72 C73 1.384(4) . ?
C72 C76 1.495(4) . ?
C73 C74 1.390(4) . ?
C74 C75 1.398(4) . ?
C74 C77 1.508(4) . ?
C78 C79 1.389(4) . ?
C78 C83 1.407(4) . ?
C79 C80 1.395(4) . ?
C80 C81 1.385(5) . ?
C80 C84 1.491(5) . ?
C81 C82 1.378(5) . ?
C82 C83 1.396(4) . ?
C82 C85 1.504(5) . ?
C86 C87 1.395(4) . ?
C86 C91 1.407(4) . ?
C87 C88 1.396(4) . ?
C88 C89 1.381(4) . ?
C88 C92 1.496(4) . ?
C89 C90 1.391(4) . ?
C90 C91 1.390(4) . ?
C90 C93 1.498(4) . ?
C94 Cl2' 1.508(10) . ?
C94 Cl2 1.517(9) . ?
C94 Cl1' 1.711(9) . ?
C94 Cl1 1.937(8) . ?
Cl1' Cl2' 1.709(9) 3_666 ?
Cl1' Cl2' 1.791(10) . ?
Cl1' Cl1' 1.797(8) 3_666 ?
O4 C95 1.48(3) . ?
